data_7103459
loop_
_publ_author_name
'Geramita, Katharine'
'McBee, Jennifer'
'Tao, Yuefei'
'Segalman, Rachel A'
'Tilley, T Don'

_publ_section_title
;
 Synthesis and characterization of
 2,7-bis(pentafluorophenylethynyl)hexafluoroheterofluorenes: new
 materials with high electron affinities.
;
_journal_issue 41
_journal_name_full 'Chemical communications (Cambridge, England)'
_journal_page_first 5107
_journal_page_last 5109
_journal_paper_doi 10.1039/b813440e
_journal_year 2008
_chemical_formula_moiety 'C40 H10 F16 Ge'
_chemical_formula_sum 'C40 H10 F16 Ge'
_chemical_formula_weight 867.07
_chemical_name_systematic
;
?
;
_space_group_IT_number 2
_symmetry_cell_setting triclinic
_symmetry_space_group_name_Hall '-P 1'
_symmetry_space_group_name_H-M 'P -1'
_atom_sites_solution_hydrogens geom
_atom_sites_solution_primary direct
_atom_sites_solution_secondary difmap
_audit_creation_method SHELXL-97
_cell_angle_alpha 111.63(3)
_cell_angle_beta 102.29(3)
_cell_angle_gamma 101.99(3)
_cell_formula_units_Z 2
_cell_length_a 7.9222(16)
_cell_length_b 15.049(3)
_cell_length_c 15.823(3)
_cell_measurement_reflns_used 1247
_cell_measurement_temperature 183(2)
_cell_measurement_theta_max 19.89
_cell_measurement_theta_min 2.52
_cell_volume 1626.1(8)
_computing_cell_refinement 'Bruker SMART'
_computing_data_collection 'Bruker SMART'
_computing_data_reduction 'Bruker SAINT'
_computing_molecular_graphics 'Bruker SHELXTL'
_computing_publication_material 'Bruker SHELXTL'
_computing_structure_refinement 'SHELXL-97 (Sheldrick, 1997)'
_computing_structure_solution 'SHELXS-97 (Sheldrick, 1990)'
_diffrn_ambient_temperature 1183(2)
_diffrn_detector_area_resol_mean 0
_diffrn_measured_fraction_theta_full 0.996
_diffrn_measured_fraction_theta_max 0.996
_diffrn_measurement_device_type 'CCD area detector'
_diffrn_measurement_method 'phi and omega scans'
_diffrn_radiation_monochromator graphite
_diffrn_radiation_source 'fine-focus sealed tube'
_diffrn_radiation_type MoK\a
_diffrn_radiation_wavelength 0.71073
_diffrn_reflns_av_R_equivalents 0.1023
_diffrn_reflns_av_sigmaI/netI 0.1905
_diffrn_reflns_limit_h_max 7
_diffrn_reflns_limit_h_min -7
_diffrn_reflns_limit_k_max 15
_diffrn_reflns_limit_k_min -15
_diffrn_reflns_limit_l_max 14
_diffrn_reflns_limit_l_min -15
_diffrn_reflns_number 9156
_diffrn_reflns_theta_full 20.81
_diffrn_reflns_theta_max 20.81
_diffrn_reflns_theta_min 2.53
_diffrn_standards_interval_count 0
_diffrn_standards_interval_time 0
_diffrn_standards_number 0
_exptl_absorpt_coefficient_mu 1.066
_exptl_absorpt_correction_T_max 0.950
_exptl_absorpt_correction_T_min 0.910
_exptl_absorpt_correction_type multi-scan
_exptl_absorpt_process_details 'Sadabs, 2004'
_exptl_crystal_colour colorless
_exptl_crystal_density_diffrn 1.771
_exptl_crystal_density_method 'not measured'
_exptl_crystal_description block
_exptl_crystal_F_000 852
_exptl_crystal_size_max .17
_exptl_crystal_size_mid .07
_exptl_crystal_size_min .05
_refine_diff_density_max 0.358
_refine_diff_density_min -0.256
_refine_diff_density_rms 0.052
_refine_ls_extinction_method none
_refine_ls_goodness_of_fit_ref 0.543
_refine_ls_hydrogen_treatment constr
_refine_ls_matrix_type full
_refine_ls_number_parameters 514
_refine_ls_number_reflns 3384
_refine_ls_number_restraints 0
_refine_ls_restrained_S_all 0.543
_refine_ls_R_factor_all 0.0802
_refine_ls_R_factor_gt 0.0344
_refine_ls_shift/su_max 0.001
_refine_ls_shift/su_mean 0.000
_refine_ls_structure_factor_coef Fsqd
_refine_ls_weighting_details 'calc w=1/[\s^2^(Fo^2^)+(0.0000P)^2^+0.0000P] where P=(Fo^2^+2Fc^2^)/3'
_refine_ls_weighting_scheme calc
_refine_ls_wR_factor_gt 0.0545
_refine_ls_wR_factor_ref 0.0645
_reflns_number_gt 1788
_reflns_number_total 3384
_reflns_threshold_expression >2sigma(I)
_cod_data_source_file B813440E.txt
_cod_data_source_block kath51s
_cod_depositor_comments
;
The following automatic conversions were performed:
'_symmetry_cell_setting' value 'Triclinic' changed to 'triclinic'
according to '/home/saulius/struct/CIF-dictionaries/cif_core.dic'
dictionary named 'cif_core.dic' version 2.4.1 from 2010-06-29.

Automatic conversion script
Id: cif_fix_enum 1527 2010-12-29 10:47:43Z saulius 
;
_cod_original_sg_symbol_H-M P-1
_cod_database_code 7103459

loop_
_symmetry_equiv_pos_as_xyz
'x, y, z'
'-x, -y, -z'

loop_
_atom_site_label
_atom_site_type_symbol
_atom_site_fract_x
_atom_site_fract_y
_atom_site_fract_z
_atom_site_U_iso_or_equiv
_atom_site_adp_type
_atom_site_occupancy
_atom_site_symmetry_multiplicity
_atom_site_calc_flag
_atom_site_refinement_flags
_atom_site_disorder_assembly
_atom_site_disorder_group
Ge1 Ge -0.73461(9) -0.23492(5) -0.47483(4) 0.0353(2) Uani 1 1 d . . .
F1 F -1.5853(4) -0.4887(2) -0.9267(2) 0.0541(10) Uani 1 1 d . . .
F2 F -1.8931(5) -0.5692(2) -1.0790(2) 0.0638(11) Uani 1 1 d . . .
F3 F -2.0270(5) -0.4491(2) -1.1464(2) 0.0670(11) Uani 1 1 d . . .
F4 F -1.8509(4) -0.2469(2) -1.0646(2) 0.0550(10) Uani 1 1 d . . .
F5 F -1.5470(4) -0.1665(2) -0.9125(2) 0.0486(9) Uani 1 1 d . . .
F6 F -1.0833(4) -0.3331(2) -0.66736(19) 0.0454(9) Uani 1 1 d . . .
F7 F -1.1011(4) -0.0321(2) -0.68927(19) 0.0461(9) Uani 1 1 d . . .
F8 F -0.8166(4) 0.0720(2) -0.5391(2) 0.0450(9) Uani 1 1 d . . .
F9 F -0.5546(4) 0.1478(2) -0.39467(19) 0.0448(9) Uani 1 1 d . . .
F10 F -0.2774(4) 0.2016(2) -0.24406(19) 0.0443(9) Uani 1 1 d . . .
F12 F 0.1273(4) -0.0419(2) -0.0689(2) 0.0573(10) Uani 1 1 d . . .
F13 F 0.4313(4) 0.0198(3) 0.0806(2) 0.0650(11) Uani 1 1 d . . .
F14 F 0.6045(5) 0.2192(3) 0.1905(2) 0.0757(11) Uani 1 1 d . . .
F15 F 0.4728(4) 0.3567(2) 0.1522(2) 0.0698(11) Uani 1 1 d . . .
F16 F 0.1686(4) 0.2956(2) 0.0035(2) 0.0558(10) Uani 1 1 d . . .
C1 C -0.6172(7) -0.3259(4) -0.5413(4) 0.0320(15) Uani 1 1 d . . .
C2 C -0.4829(9) -0.3489(4) -0.4907(4) 0.0569(19) Uani 1 1 d . . .
H2A H -0.4515 -0.3219 -0.4242 0.068 Uiso 1 1 calc R . .
C3 C -0.3938(9) -0.4112(5) -0.5368(5) 0.069(2) Uani 1 1 d . . .
H3A H -0.3043 -0.4260 -0.5008 0.083 Uiso 1 1 calc R . .
C4 C -0.4340(8) -0.4518(4) -0.6343(5) 0.0517(18) Uani 1 1 d . . .
H4A H -0.3710 -0.4923 -0.6646 0.062 Uiso 1 1 calc R . .
C5 C -0.5717(9) -0.4307(4) -0.6868(4) 0.0483(18) Uani 1 1 d . . .
H5A H -0.6051 -0.4593 -0.7534 0.058 Uiso 1 1 calc R . .
C6 C -0.6594(8) -0.3669(4) -0.6397(4) 0.0437(17) Uani 1 1 d . . .
H6A H -0.7485 -0.3515 -0.6753 0.052 Uiso 1 1 calc R . .
C7 C -0.8698(7) -0.2833(4) -0.4049(3) 0.0332(15) Uani 1 1 d . . .
C8 C -0.9567(8) -0.2227(4) -0.3500(4) 0.0429(17) Uani 1 1 d . . .
H8A H -0.9498 -0.1600 -0.3494 0.052 Uiso 1 1 calc R . .
C9 C -1.0523(8) -0.2545(5) -0.2968(4) 0.0472(17) Uani 1 1 d . . .
H9A H -1.1062 -0.2131 -0.2596 0.057 Uiso 1 1 calc R . .
C10 C -1.0657(8) -0.3486(5) -0.3002(4) 0.0445(17) Uani 1 1 d . . .
H10A H -1.1325 -0.3714 -0.2664 0.053 Uiso 1 1 calc R . .
C11 C -0.9829(9) -0.4087(5) -0.3522(4) 0.0481(18) Uani 1 1 d . . .
H11A H -0.9915 -0.4715 -0.3527 0.058 Uiso 1 1 calc R . .
C12 C -0.8861(7) -0.3764(4) -0.4042(4) 0.0379(15) Uani 1 1 d . . .
H12A H -0.8305 -0.4183 -0.4396 0.046 Uiso 1 1 calc R . .
C13 C -1.6501(9) -0.4259(5) -0.9595(4) 0.0418(17) Uani 1 1 d . . .
C14 C -1.8037(9) -0.4695(5) -1.0371(4) 0.0419(17) Uani 1 1 d . . .
C15 C -1.8739(8) -0.4087(5) -1.0712(4) 0.0411(17) Uani 1 1 d . . .
C16 C -1.7862(9) -0.3079(5) -1.0308(4) 0.0390(16) Uani 1 1 d . . .
C17 C -1.6316(8) -0.2655(4) -0.9534(4) 0.0321(15) Uani 1 1 d . . .
C18 C -1.5545(8) -0.3241(5) -0.9147(4) 0.0351(16) Uani 1 1 d . . .
C19 C -1.3946(9) -0.2804(4) -0.8350(4) 0.0410(17) Uani 1 1 d . . .
C20 C -1.2609(8) -0.2392(4) -0.7664(4) 0.0359(16) Uani 1 1 d . . .
C21 C -1.1031(7) -0.1862(4) -0.6836(4) 0.0328(15) Uani 1 1 d . . .
C22 C -1.0136(8) -0.2316(4) -0.6328(4) 0.0347(15) Uani 1 1 d . . .
C23 C -0.8639(8) -0.1793(4) -0.5516(4) 0.0312(15) Uani 1 1 d . . .
C24 C -0.7894(7) -0.0740(4) -0.5149(4) 0.0309(14) Uani 1 1 d . . .
C25 C -0.8757(8) -0.0275(4) -0.5651(4) 0.0307(15) Uani 1 1 d . . .
C26 C -1.0253(8) -0.0837(5) -0.6462(4) 0.0323(15) Uani 1 1 d . . .
C27 C -0.6267(7) -0.0279(4) -0.4266(4) 0.0266(14) Uani 1 1 d . . .
C28 C -0.5744(7) -0.0988(4) -0.3947(4) 0.0305(15) Uani 1 1 d . . .
C29 C -0.4276(8) -0.0643(4) -0.3152(4) 0.0321(15) Uani 1 1 d . . .
C30 C -0.3196(8) 0.0353(4) -0.2602(4) 0.0325(15) Uani 1 1 d . . .
C31 C -0.3755(8) 0.1030(4) -0.2918(4) 0.0321(15) Uani 1 1 d . . .
C32 C -0.5214(8) 0.0727(4) -0.3728(4) 0.0318(15) Uani 1 1 d . . .
C33 C -0.1608(8) 0.0675(4) -0.1793(4) 0.0368(16) Uani 1 1 d . . .
C34 C -0.0256(8) 0.0934(4) -0.1149(4) 0.0344(16) Uani 1 1 d . . .
C35 C 0.1378(7) 0.1256(4) -0.0368(4) 0.0296(15) Uani 1 1 d . . .
C36 C 0.2108(8) 0.0575(4) -0.0144(4) 0.0374(16) Uani 1 1 d . . .
C37 C 0.3642(9) 0.0881(5) 0.0617(5) 0.0420(17) Uani 1 1 d . . .
C38 C 0.4518(8) 0.1873(6) 0.1164(4) 0.0450(17) Uani 1 1 d . . .
C39 C 0.3848(8) 0.2586(5) 0.0987(4) 0.0431(17) Uani 1 1 d . . .
C40 C 0.2300(8) 0.2253(4) 0.0213(4) 0.0350(16) Uani 1 1 d . . .
F11 F -0.3788(4) -0.1321(2) -0.28575(19) 0.0439(9) Uani 1 1 d . . .

loop_
_atom_site_aniso_label
_atom_site_aniso_U_11
_atom_site_aniso_U_22
_atom_site_aniso_U_33
_atom_site_aniso_U_23
_atom_site_aniso_U_13
_atom_site_aniso_U_12
Ge1 0.0348(4) 0.0375(4) 0.0368(4) 0.0190(3) 0.0070(3) 0.0168(3)
F1 0.065(3) 0.058(2) 0.055(2) 0.035(2) 0.0164(19) 0.032(2)
F2 0.070(3) 0.049(2) 0.067(3) 0.028(2) 0.010(2) 0.013(2)
F3 0.061(3) 0.072(3) 0.054(2) 0.027(2) -0.005(2) 0.017(2)
F4 0.054(3) 0.067(2) 0.055(2) 0.037(2) 0.0083(18) 0.032(2)
F5 0.055(2) 0.047(2) 0.048(2) 0.023(2) 0.0157(18) 0.0232(19)
F6 0.042(2) 0.041(2) 0.043(2) 0.0174(19) -0.0012(17) 0.0106(17)
F7 0.052(2) 0.063(2) 0.044(2) 0.0330(19) 0.0198(17) 0.0373(19)
F8 0.050(2) 0.044(2) 0.053(2) 0.0285(19) 0.0193(18) 0.0219(18)
F9 0.048(2) 0.039(2) 0.052(2) 0.0260(18) 0.0123(17) 0.0150(18)
F10 0.044(2) 0.039(2) 0.048(2) 0.0181(18) 0.0120(17) 0.0129(18)
F12 0.061(3) 0.045(2) 0.072(3) 0.031(2) 0.020(2) 0.020(2)
F13 0.066(3) 0.082(3) 0.086(3) 0.063(2) 0.029(2) 0.044(2)
F14 0.053(3) 0.111(3) 0.054(2) 0.039(2) -0.002(2) 0.020(2)
F15 0.065(3) 0.047(2) 0.063(2) 0.003(2) 0.008(2) 0.002(2)
F16 0.056(3) 0.042(2) 0.072(2) 0.024(2) 0.0161(19) 0.0230(19)
C1 0.034(4) 0.036(4) 0.028(4) 0.013(3) 0.010(3) 0.018(3)
C2 0.066(5) 0.067(5) 0.028(4) 0.004(4) 0.008(4) 0.040(4)
C3 0.059(5) 0.074(5) 0.048(5) -0.004(4) 0.000(4) 0.044(4)
C4 0.040(5) 0.054(4) 0.054(5) 0.011(4) 0.017(4) 0.021(4)
C5 0.063(5) 0.043(4) 0.036(4) 0.011(4) 0.017(4) 0.023(4)
C6 0.053(5) 0.035(4) 0.047(5) 0.021(4) 0.013(4) 0.017(4)
C7 0.040(4) 0.033(4) 0.026(4) 0.011(3) 0.009(3) 0.016(3)
C8 0.043(5) 0.042(4) 0.050(4) 0.029(4) 0.008(4) 0.013(4)
C9 0.051(5) 0.059(5) 0.041(4) 0.027(4) 0.018(3) 0.023(4)
C10 0.032(4) 0.062(5) 0.047(4) 0.039(4) 0.008(3) 0.005(4)
C11 0.053(5) 0.042(4) 0.056(5) 0.027(4) 0.017(4) 0.019(4)
C12 0.037(4) 0.036(4) 0.043(4) 0.020(3) 0.009(3) 0.017(3)
C13 0.046(5) 0.069(5) 0.035(4) 0.038(4) 0.015(4) 0.035(4)
C14 0.047(5) 0.042(5) 0.043(4) 0.023(4) 0.014(4) 0.019(4)
C15 0.030(4) 0.052(5) 0.026(4) 0.014(4) -0.008(3) 0.005(4)
C16 0.044(5) 0.057(5) 0.036(4) 0.031(4) 0.013(4) 0.032(4)
C17 0.041(4) 0.029(4) 0.037(4) 0.018(4) 0.018(4) 0.020(4)
C18 0.029(4) 0.042(4) 0.030(4) 0.013(4) 0.005(3) 0.011(4)
C19 0.046(5) 0.050(4) 0.036(4) 0.019(4) 0.021(4) 0.023(4)
C20 0.031(5) 0.051(4) 0.039(4) 0.023(4) 0.017(4) 0.024(4)
C21 0.022(4) 0.043(4) 0.038(4) 0.021(4) 0.011(3) 0.011(3)
C22 0.038(4) 0.032(4) 0.044(4) 0.024(4) 0.017(4) 0.011(3)
C23 0.030(4) 0.047(4) 0.026(4) 0.021(3) 0.012(3) 0.018(3)
C24 0.028(4) 0.035(4) 0.036(4) 0.016(3) 0.015(3) 0.014(3)
C25 0.034(4) 0.031(4) 0.040(4) 0.023(4) 0.017(3) 0.017(3)
C26 0.028(4) 0.059(5) 0.032(4) 0.035(4) 0.012(3) 0.027(4)
C27 0.023(4) 0.033(4) 0.031(4) 0.014(3) 0.017(3) 0.013(3)
C28 0.027(4) 0.049(4) 0.033(4) 0.024(3) 0.016(3) 0.029(3)
C29 0.038(4) 0.034(4) 0.041(4) 0.023(4) 0.023(4) 0.021(4)
C30 0.037(4) 0.038(4) 0.032(4) 0.019(4) 0.015(3) 0.017(4)
C31 0.029(4) 0.027(4) 0.035(4) 0.009(3) 0.019(3) -0.002(3)
C32 0.036(4) 0.043(5) 0.031(4) 0.023(4) 0.019(3) 0.022(4)
C33 0.037(5) 0.040(4) 0.035(4) 0.013(3) 0.015(4) 0.017(3)
C34 0.034(4) 0.036(4) 0.039(4) 0.019(3) 0.014(4) 0.013(3)
C35 0.032(4) 0.028(4) 0.034(4) 0.015(4) 0.013(3) 0.015(3)
C36 0.044(5) 0.027(4) 0.040(4) 0.013(4) 0.019(4) 0.006(4)
C37 0.041(5) 0.057(5) 0.054(5) 0.042(5) 0.023(4) 0.024(4)
C38 0.027(4) 0.068(5) 0.034(4) 0.025(4) -0.003(3) 0.010(4)
C39 0.038(5) 0.031(4) 0.046(4) 0.010(4) 0.007(4) 0.001(4)
C40 0.047(5) 0.032(4) 0.042(4) 0.022(4) 0.015(4) 0.028(4)
F11 0.048(2) 0.044(2) 0.042(2) 0.0215(18) 0.0046(16) 0.0210(18)

loop_
_atom_type_symbol
_atom_type_description
_atom_type_scat_dispersion_real
_atom_type_scat_dispersion_imag
_atom_type_scat_source
C C 0.0033 0.0016 'International Tables Vol C Tables 4.2.6.8 and 6.1.1.4'
H H 0.0000 0.0000 'International Tables Vol C Tables 4.2.6.8 and 6.1.1.4'
F F 0.0171 0.0103 'International Tables Vol C Tables 4.2.6.8 and 6.1.1.4'
Ge Ge 0.1547 1.8001 'International Tables Vol C Tables 4.2.6.8 and 6.1.1.4'

loop_
_geom_angle_atom_site_label_1
_geom_angle_atom_site_label_2
_geom_angle_atom_site_label_3
_geom_angle
_geom_angle_site_symmetry_1
_geom_angle_site_symmetry_3
_geom_angle_publ_flag
C7 Ge1 C1 114.0(2) . . ?
C7 Ge1 C28 110.6(2) . . ?
C1 Ge1 C28 114.1(2) . . ?
C7 Ge1 C23 114.1(2) . . ?
C1 Ge1 C23 114.4(2) . . ?
C28 Ge1 C23 86.7(2) . . ?
C2 C1 C6 117.8(5) . . ?
C2 C1 Ge1 120.4(4) . . ?
C6 C1 Ge1 121.8(4) . . ?
C1 C2 C3 121.1(5) . . ?
C1 C2 H2A 119.5 . . ?
C3 C2 H2A 119.5 . . ?
C4 C3 C2 121.5(6) . . ?
C4 C3 H3A 119.2 . . ?
C2 C3 H3A 119.2 . . ?
C3 C4 C5 118.2(6) . . ?
C3 C4 H4A 120.9 . . ?
C5 C4 H4A 120.9 . . ?
C4 C5 C6 119.9(5) . . ?
C4 C5 H5A 120.1 . . ?
C6 C5 H5A 120.1 . . ?
C1 C6 C5 121.4(5) . . ?
C1 C6 H6A 119.3 . . ?
C5 C6 H6A 119.3 . . ?
C12 C7 C8 116.9(5) . . ?
C12 C7 Ge1 123.0(5) . . ?
C8 C7 Ge1 120.1(4) . . ?
C9 C8 C7 121.5(5) . . ?
C9 C8 H8A 119.2 . . ?
C7 C8 H8A 119.2 . . ?
C10 C9 C8 118.7(6) . . ?
C10 C9 H9A 120.6 . . ?
C8 C9 H9A 120.6 . . ?
C11 C10 C9 121.2(6) . . ?
C11 C10 H10A 119.4 . . ?
C9 C10 H10A 119.4 . . ?
C10 C11 C12 120.0(6) . . ?
C10 C11 H11A 120.0 . . ?
C12 C11 H11A 120.0 . . ?
C11 C12 C7 121.7(5) . . ?
C11 C12 H12A 119.2 . . ?
C7 C12 H12A 119.2 . . ?
C14 C13 F1 116.9(6) . . ?
C14 C13 C18 124.2(6) . . ?
F1 C13 C18 118.8(5) . . ?
F2 C14 C13 122.5(6) . . ?
F2 C14 C15 118.9(6) . . ?
C13 C14 C15 118.6(6) . . ?
F3 C15 C16 119.8(6) . . ?
F3 C15 C14 120.0(6) . . ?
C16 C15 C14 120.2(6) . . ?
F4 C16 C15 121.2(6) . . ?
F4 C16 C17 118.4(6) . . ?
C15 C16 C17 120.4(5) . . ?
F5 C17 C16 120.6(5) . . ?
F5 C17 C18 117.6(5) . . ?
C16 C17 C18 121.8(5) . . ?
C13 C18 C19 123.6(6) . . ?
C13 C18 C17 114.7(5) . . ?
C19 C18 C17 121.7(6) . . ?
C20 C19 C18 177.0(6) . . ?
C19 C20 C21 177.5(6) . . ?
C26 C21 C22 113.9(5) . . ?
C26 C21 C20 121.6(5) . . ?
C22 C21 C20 124.5(5) . . ?
F6 C22 C23 119.5(5) . . ?
F6 C22 C21 116.5(5) . . ?
C23 C22 C21 124.0(5) . . ?
C22 C23 C24 120.3(5) . . ?
C22 C23 Ge1 127.0(4) . . ?
C24 C23 Ge1 112.7(4) . . ?
C25 C24 C23 116.6(5) . . ?
C25 C24 C27 129.3(5) . . ?
C23 C24 C27 114.1(5) . . ?
F8 C25 C26 116.6(5) . . ?
F8 C25 C24 122.7(5) . . ?
C26 C25 C24 120.7(5) . . ?
F7 C26 C21 118.9(5) . . ?
F7 C26 C25 116.5(5) . . ?
C21 C26 C25 124.5(5) . . ?
C32 C27 C28 116.8(5) . . ?
C32 C27 C24 128.9(5) . . ?
C28 C27 C24 114.3(5) . . ?
C29 C28 C27 118.8(5) . . ?
C29 C28 Ge1 129.0(4) . . ?
C27 C28 Ge1 112.2(4) . . ?
F11 C29 C28 118.3(5) . . ?
F11 C29 C30 115.8(5) . . ?
C28 C29 C30 125.9(5) . . ?
C29 C30 C31 114.1(5) . . ?
C29 C30 C33 123.8(5) . . ?
C31 C30 C33 122.0(5) . . ?
F10 C31 C32 118.4(5) . . ?
F10 C31 C30 118.7(5) . . ?
C32 C31 C30 122.8(5) . . ?
F9 C32 C31 115.2(5) . . ?
F9 C32 C27 123.2(5) . . ?
C31 C32 C27 121.6(5) . . ?
C34 C33 C30 177.4(6) . . ?
C33 C34 C35 179.5(6) . . ?
C40 C35 C36 115.9(5) . . ?
C40 C35 C34 121.9(5) . . ?
C36 C35 C34 122.1(5) . . ?
F12 C36 C37 118.8(6) . . ?
F12 C36 C35 119.0(5) . . ?
C37 C36 C35 122.2(5) . . ?
F13 C37 C38 119.7(6) . . ?
F13 C37 C36 120.4(6) . . ?
C38 C37 C36 119.8(6) . . ?
F14 C38 C37 120.9(6) . . ?
F14 C38 C39 118.4(6) . . ?
C37 C38 C39 120.7(6) . . ?
F15 C39 C38 120.6(6) . . ?
F15 C39 C40 121.3(6) . . ?
C38 C39 C40 118.0(5) . . ?
F16 C40 C35 119.3(5) . . ?
F16 C40 C39 117.4(5) . . ?
C35 C40 C39 123.2(5) . . ?

loop_
_geom_bond_atom_site_label_1
_geom_bond_atom_site_label_2
_geom_bond_distance
_geom_bond_site_symmetry_2
_geom_bond_publ_flag
Ge1 C7 1.917(5) . ?
Ge1 C1 1.931(5) . ?
Ge1 C28 1.933(5) . ?
Ge1 C23 1.949(5) . ?
F1 C13 1.370(5) . ?
F2 C14 1.348(6) . ?
F3 C15 1.342(6) . ?
F4 C16 1.353(5) . ?
F5 C17 1.333(6) . ?
F6 C22 1.358(6) . ?
F7 C26 1.356(5) . ?
F8 C25 1.343(5) . ?
F9 C32 1.356(5) . ?
F10 C31 1.350(5) . ?
F12 C36 1.347(5) . ?
F13 C37 1.348(6) . ?
F14 C38 1.345(6) . ?
F15 C39 1.335(6) . ?
F16 C40 1.345(5) . ?
C1 C2 1.373(6) . ?
C1 C6 1.379(6) . ?
C2 C3 1.378(7) . ?
C2 H2A 0.9300 . ?
C3 C4 1.368(7) . ?
C3 H3A 0.9300 . ?
C4 C5 1.390(7) . ?
C4 H4A 0.9300 . ?
C5 C6 1.390(7) . ?
C5 H5A 0.9300 . ?
C6 H6A 0.9300 . ?
C7 C12 1.385(6) . ?
C7 C8 1.411(7) . ?
C8 C9 1.389(7) . ?
C8 H8A 0.9300 . ?
C9 C10 1.377(6) . ?
C9 H9A 0.9300 . ?
C10 C11 1.361(7) . ?
C10 H10A 0.9300 . ?
C11 C12 1.381(7) . ?
C11 H11A 0.9300 . ?
C12 H12A 0.9300 . ?
C13 C14 1.363(7) . ?
C13 C18 1.383(7) . ?
C14 C15 1.373(7) . ?
C15 C16 1.361(7) . ?
C16 C17 1.366(7) . ?
C17 C18 1.411(7) . ?
C18 C19 1.410(7) . ?
C19 C20 1.195(7) . ?
C20 C21 1.426(7) . ?
C21 C26 1.373(7) . ?
C21 C22 1.406(6) . ?
C22 C23 1.376(7) . ?
C23 C24 1.408(7) . ?
C24 C25 1.402(6) . ?
C24 C27 1.498(7) . ?
C25 C26 1.379(7) . ?
C27 C32 1.392(7) . ?
C27 C28 1.433(6) . ?
C28 C29 1.360(6) . ?
C29 F11 1.358(5) . ?
C29 C30 1.388(7) . ?
C30 C31 1.397(6) . ?
C30 C33 1.435(7) . ?
C31 C32 1.381(7) . ?
C33 C34 1.187(7) . ?
C34 C35 1.434(7) . ?
C35 C40 1.368(7) . ?
C35 C36 1.392(7) . ?
C36 C37 1.368(7) . ?
C37 C38 1.349(7) . ?
C38 C39 1.381(7) . ?
C39 C40 1.382(7) . ?

loop_
_geom_torsion_atom_site_label_1
_geom_torsion_atom_site_label_2
_geom_torsion_atom_site_label_3
_geom_torsion_atom_site_label_4
_geom_torsion
_geom_torsion_site_symmetry_1
_geom_torsion_site_symmetry_2
_geom_torsion_site_symmetry_3
_geom_torsion_site_symmetry_4
_geom_torsion_publ_flag
C7 Ge1 C1 C2 -64.0(5) . . . . ?
C28 Ge1 C1 C2 64.6(5) . . . . ?
C23 Ge1 C1 C2 162.2(5) . . . . ?
C7 Ge1 C1 C6 118.5(4) . . . . ?
C28 Ge1 C1 C6 -113.0(5) . . . . ?
C23 Ge1 C1 C6 -15.4(5) . . . . ?
C6 C1 C2 C3 -0.3(9) . . . . ?
Ge1 C1 C2 C3 -177.9(5) . . . . ?
C1 C2 C3 C4 0.7(10) . . . . ?
C2 C3 C4 C5 -1.7(10) . . . . ?
C3 C4 C5 C6 2.4(9) . . . . ?
C2 C1 C6 C5 1.1(8) . . . . ?
Ge1 C1 C6 C5 178.7(4) . . . . ?
C4 C5 C6 C1 -2.1(9) . . . . ?
C1 Ge1 C7 C12 -1.7(5) . . . . ?
C28 Ge1 C7 C12 -132.0(4) . . . . ?
C23 Ge1 C7 C12 132.3(4) . . . . ?
C1 Ge1 C7 C8 177.6(4) . . . . ?
C28 Ge1 C7 C8 47.3(5) . . . . ?
C23 Ge1 C7 C8 -48.5(5) . . . . ?
C12 C7 C8 C9 0.7(8) . . . . ?
Ge1 C7 C8 C9 -178.6(4) . . . . ?
C7 C8 C9 C10 -1.7(8) . . . . ?
C8 C9 C10 C11 1.9(8) . . . . ?
C9 C10 C11 C12 -1.2(9) . . . . ?
C10 C11 C12 C7 0.2(8) . . . . ?
C8 C7 C12 C11 0.0(8) . . . . ?
Ge1 C7 C12 C11 179.3(4) . . . . ?
F1 C13 C14 F2 2.0(9) . . . . ?
C18 C13 C14 F2 179.9(5) . . . . ?
F1 C13 C14 C15 179.2(5) . . . . ?
C18 C13 C14 C15 -2.9(10) . . . . ?
F2 C14 C15 F3 -1.4(8) . . . . ?
C13 C14 C15 F3 -178.7(5) . . . . ?
F2 C14 C15 C16 -179.6(5) . . . . ?
C13 C14 C15 C16 3.1(9) . . . . ?
F3 C15 C16 F4 0.4(9) . . . . ?
C14 C15 C16 F4 178.6(5) . . . . ?
F3 C15 C16 C17 179.1(5) . . . . ?
C14 C15 C16 C17 -2.7(9) . . . . ?
F4 C16 C17 F5 0.0(8) . . . . ?
C15 C16 C17 F5 -178.8(5) . . . . ?
F4 C16 C17 C18 -179.3(5) . . . . ?
C15 C16 C17 C18 2.0(9) . . . . ?
C14 C13 C18 C19 -179.3(6) . . . . ?
F1 C13 C18 C19 -1.4(9) . . . . ?
C14 C13 C18 C17 2.1(9) . . . . ?
F1 C13 C18 C17 180.0(4) . . . . ?
F5 C17 C18 C13 179.1(5) . . . . ?
C16 C17 C18 C13 -1.6(8) . . . . ?
F5 C17 C18 C19 0.5(8) . . . . ?
C16 C17 C18 C19 179.8(6) . . . . ?
C13 C18 C19 C20 -155(13) . . . . ?
C17 C18 C19 C20 23(13) . . . . ?
C18 C19 C20 C21 -2(25) . . . . ?
C19 C20 C21 C26 -24(15) . . . . ?
C19 C20 C21 C22 156(15) . . . . ?
C26 C21 C22 F6 -179.1(5) . . . . ?
C20 C21 C22 F6 1.1(8) . . . . ?
C26 C21 C22 C23 1.4(8) . . . . ?
C20 C21 C22 C23 -178.4(5) . . . . ?
F6 C22 C23 C24 179.8(5) . . . . ?
C21 C22 C23 C24 -0.7(9) . . . . ?
F6 C22 C23 Ge1 -1.1(8) . . . . ?
C21 C22 C23 Ge1 178.4(4) . . . . ?
C7 Ge1 C23 C22 -69.4(5) . . . . ?
C1 Ge1 C23 C22 64.5(6) . . . . ?
C28 Ge1 C23 C22 179.5(5) . . . . ?
C7 Ge1 C23 C24 109.8(4) . . . . ?
C1 Ge1 C23 C24 -116.3(4) . . . . ?
C28 Ge1 C23 C24 -1.3(4) . . . . ?
C22 C23 C24 C25 0.1(8) . . . . ?
Ge1 C23 C24 C25 -179.2(4) . . . . ?
C22 C23 C24 C27 -179.8(5) . . . . ?
Ge1 C23 C24 C27 0.9(6) . . . . ?
C23 C24 C25 F8 -178.6(5) . . . . ?
C27 C24 C25 F8 1.3(8) . . . . ?
C23 C24 C25 C26 -0.2(8) . . . . ?
C27 C24 C25 C26 179.7(5) . . . . ?
C22 C21 C26 F7 -179.7(4) . . . . ?
C20 C21 C26 F7 0.2(8) . . . . ?
C22 C21 C26 C25 -1.5(9) . . . . ?
C20 C21 C26 C25 178.3(5) . . . . ?
F8 C25 C26 F7 -2.3(7) . . . . ?
C24 C25 C26 F7 179.2(4) . . . . ?
F8 C25 C26 C21 179.5(5) . . . . ?
C24 C25 C26 C21 1.0(9) . . . . ?
C25 C24 C27 C32 -0.1(9) . . . . ?
C23 C24 C27 C32 179.8(5) . . . . ?
C25 C24 C27 C28 -179.7(5) . . . . ?
C23 C24 C27 C28 0.2(7) . . . . ?
C32 C27 C28 C29 0.1(7) . . . . ?
C24 C27 C28 C29 179.7(5) . . . . ?
C32 C27 C28 Ge1 179.1(4) . . . . ?
C24 C27 C28 Ge1 -1.2(5) . . . . ?
C7 Ge1 C28 C29 65.8(5) . . . . ?
C1 Ge1 C28 C29 -64.5(5) . . . . ?
C23 Ge1 C28 C29 -179.7(5) . . . . ?
C7 Ge1 C28 C27 -113.2(4) . . . . ?
C1 Ge1 C28 C27 116.6(4) . . . . ?
C23 Ge1 C28 C27 1.4(4) . . . . ?
C27 C28 C29 F11 -179.8(4) . . . . ?
Ge1 C28 C29 F11 1.3(8) . . . . ?
C27 C28 C29 C30 -0.3(9) . . . . ?
Ge1 C28 C29 C30 -179.1(4) . . . . ?
F11 C29 C30 C31 -179.1(4) . . . . ?
C28 C29 C30 C31 1.3(9) . . . . ?
F11 C29 C30 C33 2.6(8) . . . . ?
C28 C29 C30 C33 -177.0(5) . . . . ?
C29 C30 C31 F10 -178.9(5) . . . . ?
C33 C30 C31 F10 -0.5(8) . . . . ?
C29 C30 C31 C32 -2.3(8) . . . . ?
C33 C30 C31 C32 176.1(5) . . . . ?
F10 C31 C32 F9 -1.9(7) . . . . ?
C30 C31 C32 F9 -178.5(4) . . . . ?
F10 C31 C32 C27 178.9(5) . . . . ?
C30 C31 C32 C27 2.3(9) . . . . ?
C28 C27 C32 F9 179.8(4) . . . . ?
C24 C27 C32 F9 0.2(9) . . . . ?
C28 C27 C32 C31 -1.1(8) . . . . ?
C24 C27 C32 C31 179.3(5) . . . . ?
C29 C30 C33 C34 88(13) . . . . ?
C31 C30 C33 C34 -91(13) . . . . ?
C30 C33 C34 C35 109(82) . . . . ?
C33 C34 C35 C40 -8(87) . . . . ?
C33 C34 C35 C36 170(100) . . . . ?
C40 C35 C36 F12 -179.7(5) . . . . ?
C34 C35 C36 F12 1.3(8) . . . . ?
C40 C35 C36 C37 0.7(8) . . . . ?
C34 C35 C36 C37 -178.3(5) . . . . ?
F12 C36 C37 F13 0.8(8) . . . . ?
C35 C36 C37 F13 -179.6(5) . . . . ?
F12 C36 C37 C38 179.0(5) . . . . ?
C35 C36 C37 C38 -1.4(9) . . . . ?
F13 C37 C38 F14 -0.7(9) . . . . ?
C36 C37 C38 F14 -178.8(5) . . . . ?
F13 C37 C38 C39 -179.6(5) . . . . ?
C36 C37 C38 C39 2.3(10) . . . . ?
F14 C38 C39 F15 1.9(9) . . . . ?
C37 C38 C39 F15 -179.2(6) . . . . ?
F14 C38 C39 C40 178.7(5) . . . . ?
C37 C38 C39 C40 -2.4(9) . . . . ?
C36 C35 C40 F16 179.3(4) . . . . ?
C34 C35 C40 F16 -1.6(8) . . . . ?
C36 C35 C40 C39 -0.9(9) . . . . ?
C34 C35 C40 C39 178.2(5) . . . . ?
F15 C39 C40 F16 -1.7(8) . . . . ?
C38 C39 C40 F16 -178.5(5) . . . . ?
F15 C39 C40 C35 178.5(5) . . . . ?
C38 C39 C40 C35 1.7(9) . . . . ?

loop_
_cod_related_entry_id
_cod_related_entry_database
_cod_related_entry_code
1 ChemSpider 30653066
